data_4064391
loop_
_publ_author_name
'Ringenberg, Mark R.'
'Gray, Danielle L.'
'Rauchfuss, Thomas B.'

_publ_section_title
;
 Oxidative Addition of a Diphosphine Anhydride to Iron(0) and Nickel(0): A
 Simple Approach to Installing Four Ligands
;
_journal_issue 10
_journal_name_full Organometallics
_journal_page_first 2885
_journal_paper_doi 10.1021/om200073k
_journal_volume 30
_journal_year 2011
_chemical_formula_moiety 'C58 H28 B F15 Fe O5 P2'
_chemical_formula_sum 'C58 H28 B F15 Fe O5 P2'
_chemical_formula_weight 1218.40
_chemical_name_systematic
;
 ?
;
_space_group_IT_number 14
_symmetry_cell_setting monoclinic
_symmetry_space_group_name_Hall '-P 2ybc'
_symmetry_space_group_name_H-M 'P 1 21/c 1'
_atom_sites_solution_hydrogens geom
_atom_sites_solution_primary direct
_atom_sites_solution_secondary difmap
_audit_creation_method SHELXL-97
_cell_angle_alpha 90.00
_cell_angle_beta 98.069(4)
_cell_angle_gamma 90.00
_cell_formula_units_Z 4
_cell_length_a 15.6244(9)
_cell_length_b 17.9336(11)
_cell_length_c 22.4793(14)
_cell_measurement_reflns_used 3348
_cell_measurement_temperature 193(2)
_cell_measurement_theta_max 18.83
_cell_measurement_theta_min 2.15
_cell_volume 6236.4(7)
_computing_cell_refinement 'Bruker SMART'
_computing_data_collection 'Bruker SMART'
_computing_data_reduction 'Bruker SAINT'
_computing_molecular_graphics 'Bruker SHELXTL'
_computing_publication_material 'Bruker SHELXTL'
_computing_structure_refinement 'SHELXL-97 (Sheldrick, 2008)'
_computing_structure_solution 'SHELXS-97 (Sheldrick, 2008)'
_diffrn_ambient_temperature 193(2)
_diffrn_measured_fraction_theta_full 0.993
_diffrn_measured_fraction_theta_max 0.993
_diffrn_measurement_device_type 'CCD area detector'
_diffrn_measurement_method 'phi and omega scans'
_diffrn_radiation_monochromator graphite
_diffrn_radiation_source 'fine-focus sealed tube'
_diffrn_radiation_type MoK\a
_diffrn_radiation_wavelength 0.71073
_diffrn_reflns_av_R_equivalents 0.1762
_diffrn_reflns_av_sigmaI/netI 0.1308
_diffrn_reflns_limit_h_max 18
_diffrn_reflns_limit_h_min -18
_diffrn_reflns_limit_k_max 21
_diffrn_reflns_limit_k_min -21
_diffrn_reflns_limit_l_max 27
_diffrn_reflns_limit_l_min -27
_diffrn_reflns_number 96818
_diffrn_reflns_theta_full 25.48
_diffrn_reflns_theta_max 25.48
_diffrn_reflns_theta_min 1.46
_exptl_absorpt_coefficient_mu 0.381
_exptl_absorpt_correction_T_max 0.9594
_exptl_absorpt_correction_T_min 0.8786
_exptl_absorpt_correction_type integration
_exptl_absorpt_process_details 'SHELXTL/XPREP V2005/2 (Bruker, 2005)'
_exptl_crystal_colour orange
_exptl_crystal_density_diffrn 1.298
_exptl_crystal_density_meas 1.298
_exptl_crystal_density_method 'not measured'
_exptl_crystal_description prism
_exptl_crystal_F_000 2448
_exptl_crystal_id ba72jasq
_exptl_crystal_preparation
; 

The data crystal was mounted using oil (Parantone-N, Exxon) to a 

0.3 mm cryo-loop (Hampton Research)with the 2 1 2 scattering 

planes roughly normal to the spindle axis. 

;
_exptl_crystal_size_max 0.257
_exptl_crystal_size_mid 0.228
_exptl_crystal_size_min 0.102
_platon_squeeze_details
;
The positions of the dichloromethane solvate molecules were poorly resolved
so their electron density contribution to the data was removed with the 
BYPASS proceedure in Platon, squeeze.  The electron density removed is
consistent with the 3 symmetrically independent solvate molecules being present 
4 times each within the unit cell.
;
_refine_diff_density_max 0.278
_refine_diff_density_min -0.253
_refine_diff_density_rms 0.062
_refine_ls_extinction_method none
_refine_ls_goodness_of_fit_ref 0.894
_refine_ls_hydrogen_treatment constr
_refine_ls_matrix_type full
_refine_ls_number_parameters 741
_refine_ls_number_reflns 11499
_refine_ls_number_restraints 0
_refine_ls_restrained_S_all 0.894
_refine_ls_R_factor_all 0.1312
_refine_ls_R_factor_gt 0.0598
_refine_ls_shift/su_max 0.000
_refine_ls_shift/su_mean 0.000
_refine_ls_structure_factor_coef Fsqd
_refine_ls_weighting_details 'calc w=1/[\s^2^(Fo^2^)+(0.0480P)^2^+0.0000P] where P=(Fo^2^+2Fc^2^)/3'
_refine_ls_weighting_scheme calc
_refine_ls_wR_factor_gt 0.1079
_refine_ls_wR_factor_ref 0.1264
_reflns_number_gt 6115
_reflns_number_total 11499
_reflns_threshold_expression >2sigma(I)
_cod_data_source_file om200073k_si_002.cif
_cod_data_source_block ba72jasq
_cod_depositor_comments
;
The following automatic conversions were performed:

'_symmetry_cell_setting' value 'Monoclinic' changed to 'monoclinic'
according to /home/saulius/struct/CIF-dictionaries/cif_core.dic
dictionary named 'cif_core.dic' version 2.4.1 from 2010-06-29.

Automatic conversion script
Id: cif_fix_values 1715 2011-07-08 13:25:40Z adriana 
;
_cod_original_sg_symbol_Hall -P2ybc
_cod_original_sg_symbol_H-M P2(1)/c
_cod_database_code 4064391

loop_
_symmetry_equiv_pos_as_xyz
'x, y, z'
'-x, y+1/2, -z+1/2'
'-x, -y, -z'
'x, -y-1/2, z-1/2'

loop_
_atom_site_label
_atom_site_type_symbol
_atom_site_fract_x
_atom_site_fract_y
_atom_site_fract_z
_atom_site_U_iso_or_equiv
_atom_site_adp_type
_atom_site_occupancy
_atom_site_symmetry_multiplicity
_atom_site_calc_flag
_atom_site_refinement_flags
Fe1 Fe 0.66237(4) 0.14718(3) 0.29551(2) 0.02609(16) Uani 1 1 d .
P1 P 0.55551(7) 0.15863(5) 0.34983(5) 0.0275(3) Uani 1 1 d .
P2 P 0.74940(7) 0.24562(5) 0.33011(4) 0.0251(3) Uani 1 1 d .
O1 O 0.7389(2) 0.03137(18) 0.37984(14) 0.0638(10) Uani 1 1 d .
O2 O 0.5716(2) 0.03436(17) 0.21641(14) 0.0543(9) Uani 1 1 d .
O3 O 0.61749(17) 0.23986(15) 0.19242(12) 0.0356(7) Uani 1 1 d .
O4 O 0.75615(16) 0.13185(13) 0.24313(11) 0.0269(6) Uani 1 1 d .
O5 O 0.85150(16) 0.14038(13) 0.17956(11) 0.0259(6) Uani 1 1 d .
F16 F 0.68588(14) 0.11666(12) 0.12154(10) 0.0399(6) Uani 1 1 d .
F17 F 0.55925(16) 0.03632(15) 0.06384(11) 0.0567(7) Uani 1 1 d .
F18 F 0.5822(2) -0.10956(16) 0.04095(13) 0.0759(9) Uani 1 1 d .
F19 F 0.7381(2) -0.17519(14) 0.08064(13) 0.0740(9) Uani 1 1 d .
F20 F 0.86480(17) -0.09630(13) 0.14235(12) 0.0549(7) Uani 1 1 d .
F21 F 0.85965(15) 0.14252(12) 0.06313(10) 0.0398(6) Uani 1 1 d .
F22 F 0.97406(17) 0.14621(14) -0.01378(11) 0.0559(7) Uani 1 1 d .
F23 F 1.11951(17) 0.06110(16) 0.00495(12) 0.0658(8) Uani 1 1 d .
F24 F 1.14517(17) -0.03043(15) 0.10184(12) 0.0670(8) Uani 1 1 d .
F25 F 1.03230(16) -0.03568(13) 0.17933(11) 0.0510(7) Uani 1 1 d .
F26 F 1.02580(16) 0.09495(14) 0.24865(11) 0.0512(7) Uani 1 1 d .
F27 F 1.08111(19) 0.04792(16) 0.35912(12) 0.0713(9) Uani 1 1 d .
F28 F 0.9821(2) -0.04643(16) 0.41578(12) 0.0824(10) Uani 1 1 d .
F29 F 0.82882(19) -0.09522(14) 0.35686(12) 0.0671(9) Uani 1 1 d .
F30 F 0.77168(16) -0.04949(13) 0.24661(11) 0.0478(7) Uani 1 1 d .
B1 B 0.8664(3) 0.0567(2) 0.1724(2) 0.0279(11) Uani 1 1 d .
C1 C 0.7146(3) 0.0777(2) 0.34743(19) 0.0379(11) Uani 1 1 d .
C2 C 0.6037(3) 0.0778(2) 0.24862(19) 0.0342(10) Uani 1 1 d .
C3 C 0.4907(3) 0.0742(2) 0.35168(19) 0.0305(10) Uani 1 1 d .
C4 C 0.5069(3) 0.0214(3) 0.3967(2) 0.0559(14) Uani 1 1 d .
H4A H 0.5485 0.0316 0.4308 0.067 Uiso 1 1 calc R
C5 C 0.4636(4) -0.0460(3) 0.3928(3) 0.0684(16) Uani 1 1 d .
H5A H 0.4761 -0.0823 0.4236 0.082 Uiso 1 1 calc R
C6 C 0.4014(3) -0.0600(3) 0.3435(3) 0.0609(15) Uani 1 1 d .
H6A H 0.3705 -0.1058 0.3409 0.073 Uiso 1 1 calc R
C7 C 0.3845(3) -0.0083(3) 0.2989(2) 0.0590(14) Uani 1 1 d .
H7A H 0.3428 -0.0184 0.2648 0.071 Uiso 1 1 calc R
C8 C 0.4285(3) 0.0592(2) 0.3034(2) 0.0485(13) Uani 1 1 d .
H8A H 0.4155 0.0956 0.2727 0.058 Uiso 1 1 calc R
C9 C 0.5800(3) 0.1885(2) 0.42775(17) 0.0280(10) Uani 1 1 d .
C10 C 0.6370(3) 0.1483(2) 0.46796(18) 0.0364(10) Uani 1 1 d .
H10A H 0.6621 0.1043 0.4545 0.044 Uiso 1 1 calc R
C11 C 0.6587(3) 0.1699(2) 0.52705(19) 0.0425(12) Uani 1 1 d .
H11A H 0.6995 0.1419 0.5534 0.051 Uiso 1 1 calc R
C12 C 0.6204(3) 0.2330(2) 0.5476(2) 0.0444(12) Uani 1 1 d .
H12A H 0.6332 0.2476 0.5884 0.053 Uiso 1 1 calc R
C13 C 0.5642(3) 0.2736(2) 0.50858(19) 0.0426(12) Uani 1 1 d .
H13B H 0.5389 0.3172 0.5227 0.051 Uiso 1 1 calc R
C14 C 0.5427(3) 0.2532(2) 0.44848(18) 0.0340(10) Uani 1 1 d .
H14A H 0.5036 0.2824 0.4220 0.041 Uiso 1 1 calc R
C15 C 0.4814(3) 0.2235(2) 0.30773(18) 0.0329(10) Uani 1 1 d .
C16 C 0.5088(3) 0.2479(2) 0.25492(18) 0.0319(10) Uani 1 1 d .
C17 C 0.4572(3) 0.2970(2) 0.21740(19) 0.0407(11) Uani 1 1 d .
H17A H 0.4754 0.3138 0.1811 0.049 Uiso 1 1 calc R
C18 C 0.3798(3) 0.3211(3) 0.2330(2) 0.0544(14) Uani 1 1 d .
H18A H 0.3449 0.3548 0.2077 0.065 Uiso 1 1 calc R
C19 C 0.3525(3) 0.2962(3) 0.2860(2) 0.0529(13) Uani 1 1 d .
H19A H 0.2990 0.3133 0.2964 0.063 Uiso 1 1 calc R
C20 C 0.5948(2) 0.2199(2) 0.23979(18) 0.0268(9) Uani 1 1 d .
C21 C 0.7055(2) 0.32126(19) 0.37082(17) 0.0246(9) Uani 1 1 d .
C22 C 0.6370(3) 0.3626(2) 0.34012(18) 0.0318(10) Uani 1 1 d .
H22A H 0.6156 0.3513 0.2995 0.038 Uiso 1 1 calc R
C23 C 0.6004(3) 0.4199(2) 0.36909(19) 0.0379(11) Uani 1 1 d .
H23A H 0.5530 0.4472 0.3488 0.046 Uiso 1 1 calc R
C24 C 0.6335(3) 0.4374(2) 0.4280(2) 0.0411(11) Uani 1 1 d .
H24A H 0.6087 0.4768 0.4480 0.049 Uiso 1 1 calc R
C25 C 0.7021(3) 0.3977(2) 0.45739(19) 0.0385(11) Uani 1 1 d .
H25A H 0.7249 0.4103 0.4975 0.046 Uiso 1 1 calc R
C26 C 0.7379(3) 0.3396(2) 0.42895(17) 0.0299(10) Uani 1 1 d .
H26A H 0.7850 0.3123 0.4496 0.036 Uiso 1 1 calc R
C27 C 0.7844(2) 0.2927(2) 0.26530(16) 0.0253(9) Uani 1 1 d .
C28 C 0.8045(2) 0.25292(19) 0.21504(16) 0.0230(9) Uani 1 1 d .
C29 C 0.8311(2) 0.2897(2) 0.16668(17) 0.0304(10) Uani 1 1 d .
H29A H 0.8427 0.2624 0.1325 0.036 Uiso 1 1 calc R
C30 C 0.8406(3) 0.3656(2) 0.16815(19) 0.0352(11) Uani 1 1 d .
H30A H 0.8580 0.3909 0.1347 0.042 Uiso 1 1 calc R
C31 C 0.8253(3) 0.4051(2) 0.21775(18) 0.0358(11) Uani 1 1 d .
H31A H 0.8332 0.4576 0.2188 0.043 Uiso 1 1 calc R
C32 C 0.7984(3) 0.3690(2) 0.26640(18) 0.0305(10) Uani 1 1 d .
H32A H 0.7894 0.3969 0.3009 0.037 Uiso 1 1 calc R
C33 C 0.8008(3) 0.1701(2) 0.21359(17) 0.0259(9) Uani 1 1 d .
C34 C 0.8513(3) 0.2202(2) 0.37530(17) 0.0314(10) Uani 1 1 d .
C35 C 0.8504(3) 0.1790(2) 0.4277(2) 0.0482(12) Uani 1 1 d .
H35A H 0.7967 0.1655 0.4400 0.058 Uiso 1 1 calc R
C36 C 0.9278(4) 0.1573(3) 0.4625(2) 0.0657(16) Uani 1 1 d .
H36A H 0.9260 0.1290 0.4981 0.079 Uiso 1 1 calc R
C37 C 1.0069(4) 0.1765(3) 0.4457(3) 0.0618(15) Uani 1 1 d .
H37A H 1.0595 0.1617 0.4692 0.074 Uiso 1 1 calc R
C38 C 1.0076(3) 0.2167(3) 0.3951(2) 0.0603(15) Uani 1 1 d .
H38A H 1.0615 0.2304 0.3834 0.072 Uiso 1 1 calc R
C39 C 0.9317(3) 0.2388(2) 0.3597(2) 0.0447(12) Uani 1 1 d .
H39A H 0.9348 0.2670 0.3242 0.054 Uiso 1 1 calc R
C40 C 0.7829(3) 0.0142(2) 0.13560(16) 0.0283(10) Uani 1 1 d .
C41 C 0.7030(3) 0.0438(2) 0.11381(17) 0.0311(10) Uani 1 1 d .
C42 C 0.6349(3) 0.0037(3) 0.08325(18) 0.0386(11) Uani 1 1 d .
C43 C 0.6470(3) -0.0695(3) 0.0715(2) 0.0493(13) Uani 1 1 d .
C44 C 0.7250(4) -0.1023(2) 0.0911(2) 0.0515(13) Uani 1 1 d .
C45 C 0.7908(3) -0.0606(2) 0.1221(2) 0.0404(11) Uani 1 1 d .
C46 C 0.9412(3) 0.0556(2) 0.12734(17) 0.0286(10) Uani 1 1 d .
C47 C 0.9312(3) 0.0987(2) 0.07631(18) 0.0314(10) Uani 1 1 d .
C48 C 0.9883(3) 0.1016(2) 0.03459(18) 0.0372(11) Uani 1 1 d .
C49 C 1.0616(3) 0.0587(3) 0.0432(2) 0.0410(11) Uani 1 1 d .
C50 C 1.0740(3) 0.0131(3) 0.0918(2) 0.0472(12) Uani 1 1 d .
C51 C 1.0142(3) 0.0117(2) 0.13255(19) 0.0368(11) Uani 1 1 d .
C52 C 0.8972(3) 0.0237(2) 0.24003(18) 0.0333(10) Uani 1 1 d .
C53 C 0.9735(3) 0.0477(2) 0.2735(2) 0.0385(11) Uani 1 1 d .
C54 C 1.0044(4) 0.0242(3) 0.3308(2) 0.0527(14) Uani 1 1 d .
C55 C 0.9535(4) -0.0247(3) 0.3583(2) 0.0552(14) Uani 1 1 d .
C56 C 0.8779(4) -0.0497(3) 0.3288(2) 0.0497(13) Uani 1 1 d .
C57 C 0.8497(3) -0.0247(2) 0.27117(19) 0.0388(11) Uani 1 1 d .
C130 C 0.4020(3) 0.2468(3) 0.3234(2) 0.0441(12) Uani 1 1 d .
H13A H 0.3826 0.2291 0.3590 0.053 Uiso 1 1 calc R

loop_
_atom_site_aniso_label
_atom_site_aniso_U_11
_atom_site_aniso_U_22
_atom_site_aniso_U_33
_atom_site_aniso_U_23
_atom_site_aniso_U_13
_atom_site_aniso_U_12
Fe1 0.0333(4) 0.0235(3) 0.0222(3) -0.0009(3) 0.0065(3) -0.0010(3)
P1 0.0332(7) 0.0268(6) 0.0230(6) 0.0000(5) 0.0062(5) -0.0012(5)
P2 0.0298(6) 0.0242(5) 0.0214(6) -0.0011(5) 0.0039(5) 0.0007(5)
O1 0.097(3) 0.052(2) 0.047(2) 0.0221(18) 0.025(2) 0.032(2)
O2 0.056(2) 0.059(2) 0.049(2) -0.0283(18) 0.0154(17) -0.0201(17)
O3 0.0389(18) 0.0456(17) 0.0208(16) 0.0076(14) -0.0012(14) 0.0036(14)
O4 0.0327(17) 0.0259(14) 0.0231(15) 0.0010(12) 0.0079(13) -0.0008(12)
O5 0.0301(16) 0.0234(14) 0.0254(15) -0.0002(12) 0.0079(13) 0.0014(12)
F16 0.0441(16) 0.0361(14) 0.0381(15) -0.0026(11) 0.0005(12) 0.0084(11)
F17 0.0348(16) 0.081(2) 0.0506(18) 0.0046(15) -0.0058(13) -0.0104(15)
F18 0.084(2) 0.079(2) 0.062(2) -0.0122(16) 0.0003(17) -0.0426(18)
F19 0.105(3) 0.0323(15) 0.084(2) -0.0155(14) 0.0095(18) -0.0129(15)
F20 0.0671(19) 0.0305(14) 0.0661(19) -0.0035(13) 0.0056(15) 0.0090(13)
F21 0.0439(15) 0.0415(13) 0.0338(14) 0.0038(11) 0.0045(12) 0.0080(12)
F22 0.0704(19) 0.0604(17) 0.0407(16) 0.0099(14) 0.0209(14) 0.0002(15)
F23 0.0549(18) 0.088(2) 0.062(2) -0.0061(16) 0.0344(16) 0.0017(16)
F24 0.0508(18) 0.081(2) 0.072(2) 0.0005(16) 0.0216(15) 0.0332(16)
F25 0.0530(17) 0.0579(16) 0.0433(17) 0.0088(13) 0.0105(13) 0.0274(13)
F26 0.0501(18) 0.0593(17) 0.0432(16) -0.0086(13) 0.0028(14) -0.0055(14)
F27 0.064(2) 0.086(2) 0.0538(19) -0.0181(16) -0.0248(16) 0.0186(17)
F28 0.121(3) 0.084(2) 0.0378(18) 0.0175(15) -0.0022(17) 0.0418(19)
F29 0.099(2) 0.0542(17) 0.0551(19) 0.0277(14) 0.0345(17) 0.0217(16)
F30 0.0485(17) 0.0467(15) 0.0493(17) 0.0074(12) 0.0107(14) -0.0079(13)
B1 0.035(3) 0.023(2) 0.026(3) -0.006(2) 0.007(2) 0.003(2)
C1 0.052(3) 0.034(2) 0.032(3) 0.003(2) 0.018(2) 0.012(2)
C2 0.037(3) 0.036(2) 0.031(3) -0.007(2) 0.010(2) -0.010(2)
C3 0.030(3) 0.031(2) 0.033(3) -0.010(2) 0.013(2) -0.0075(19)
C4 0.061(4) 0.047(3) 0.058(4) 0.007(3) 0.002(3) -0.021(3)
C5 0.077(4) 0.043(3) 0.085(5) 0.018(3) 0.009(4) -0.021(3)
C6 0.055(4) 0.044(3) 0.088(5) -0.017(3) 0.027(3) -0.019(3)
C7 0.059(4) 0.067(4) 0.052(4) -0.010(3) 0.013(3) -0.027(3)
C8 0.054(3) 0.048(3) 0.045(3) -0.002(2) 0.010(3) -0.024(3)
C9 0.035(3) 0.021(2) 0.030(2) -0.0003(18) 0.012(2) -0.0059(19)
C10 0.046(3) 0.034(2) 0.029(3) 0.002(2) 0.004(2) -0.001(2)
C11 0.056(3) 0.045(3) 0.025(3) 0.000(2) 0.001(2) -0.003(2)
C12 0.060(3) 0.052(3) 0.023(3) -0.002(2) 0.013(2) -0.008(3)
C13 0.058(3) 0.045(3) 0.024(3) -0.006(2) 0.006(2) 0.008(2)
C14 0.045(3) 0.031(2) 0.028(3) 0.0011(19) 0.013(2) -0.003(2)
C15 0.037(3) 0.031(2) 0.032(3) -0.0020(19) 0.008(2) 0.000(2)
C16 0.033(3) 0.029(2) 0.032(3) -0.008(2) -0.002(2) -0.002(2)
C17 0.049(3) 0.039(3) 0.032(3) 0.004(2) -0.001(2) 0.007(2)
C18 0.053(3) 0.057(3) 0.050(3) 0.006(3) -0.006(3) 0.028(3)
C19 0.048(3) 0.064(3) 0.047(3) 0.002(3) 0.011(3) 0.027(3)
C20 0.026(2) 0.028(2) 0.026(2) -0.0038(18) 0.005(2) -0.0082(18)
C21 0.026(2) 0.021(2) 0.027(2) -0.0054(17) 0.0075(19) -0.0058(18)
C22 0.033(3) 0.028(2) 0.033(3) 0.0029(19) 0.000(2) 0.001(2)
C23 0.048(3) 0.034(2) 0.032(3) -0.003(2) 0.005(2) 0.009(2)
C24 0.046(3) 0.038(3) 0.041(3) -0.012(2) 0.013(2) 0.002(2)
C25 0.043(3) 0.045(3) 0.026(3) -0.012(2) 0.001(2) -0.006(2)
C26 0.029(2) 0.031(2) 0.029(2) -0.0001(19) 0.003(2) 0.0045(19)
C27 0.031(2) 0.026(2) 0.018(2) -0.0013(17) 0.0015(18) -0.0013(18)
C28 0.025(2) 0.023(2) 0.020(2) -0.0006(17) -0.0004(18) -0.0028(17)
C29 0.034(3) 0.034(2) 0.024(2) -0.0002(19) 0.007(2) -0.003(2)
C30 0.036(3) 0.039(3) 0.032(3) 0.011(2) 0.012(2) -0.001(2)
C31 0.042(3) 0.029(2) 0.037(3) 0.003(2) 0.008(2) -0.002(2)
C32 0.038(3) 0.029(2) 0.026(2) -0.0054(18) 0.010(2) -0.0013(19)
C33 0.030(3) 0.027(2) 0.019(2) -0.0017(18) -0.003(2) 0.0048(19)
C34 0.038(3) 0.032(2) 0.023(2) -0.0039(18) -0.002(2) 0.004(2)
C35 0.045(3) 0.057(3) 0.040(3) 0.012(2) -0.004(2) 0.002(2)
C36 0.076(4) 0.063(4) 0.050(3) 0.027(3) -0.019(3) 0.011(3)
C37 0.048(4) 0.071(4) 0.059(4) -0.011(3) -0.020(3) 0.022(3)
C38 0.031(3) 0.092(4) 0.056(4) -0.009(3) -0.004(3) 0.004(3)
C39 0.036(3) 0.057(3) 0.040(3) -0.003(2) 0.000(2) 0.006(2)
C40 0.040(3) 0.029(2) 0.017(2) 0.0010(17) 0.007(2) 0.002(2)
C41 0.035(3) 0.033(2) 0.026(2) 0.0038(19) 0.003(2) 0.000(2)
C42 0.041(3) 0.050(3) 0.023(3) 0.002(2) 0.002(2) -0.009(2)
C43 0.059(4) 0.055(3) 0.033(3) 0.000(2) 0.004(3) -0.027(3)
C44 0.082(4) 0.028(3) 0.045(3) -0.007(2) 0.011(3) -0.010(3)
C45 0.050(3) 0.032(2) 0.041(3) -0.001(2) 0.014(2) 0.000(2)
C46 0.033(3) 0.032(2) 0.021(2) 0.0002(18) 0.0045(19) 0.007(2)
C47 0.027(3) 0.032(2) 0.034(3) -0.009(2) -0.001(2) 0.003(2)
C48 0.045(3) 0.046(3) 0.023(3) -0.006(2) 0.011(2) -0.006(2)
C49 0.038(3) 0.052(3) 0.037(3) -0.002(2) 0.018(2) 0.002(2)
C50 0.034(3) 0.055(3) 0.053(3) -0.007(3) 0.007(3) 0.015(2)
C51 0.041(3) 0.034(2) 0.036(3) -0.002(2) 0.006(2) 0.009(2)
C52 0.045(3) 0.026(2) 0.030(3) 0.0013(19) 0.009(2) 0.011(2)
C53 0.045(3) 0.035(3) 0.037(3) 0.003(2) 0.010(2) 0.006(2)
C54 0.066(4) 0.052(3) 0.036(3) -0.008(3) -0.007(3) 0.027(3)
C55 0.083(4) 0.056(3) 0.026(3) 0.008(3) 0.006(3) 0.036(3)
C56 0.064(4) 0.046(3) 0.040(3) 0.016(2) 0.010(3) 0.014(3)
C57 0.053(3) 0.031(2) 0.034(3) 0.007(2) 0.008(2) 0.013(2)
C130 0.035(3) 0.060(3) 0.038(3) -0.006(2) 0.007(2) 0.005(2)

loop_
_atom_type_symbol
_atom_type_description
_atom_type_scat_dispersion_real
_atom_type_scat_dispersion_imag
_atom_type_scat_source
C C 0.0033 0.0016 'International Tables Vol C Tables 4.2.6.8 and 6.1.1.4'
H H 0.0000 0.0000 'International Tables Vol C Tables 4.2.6.8 and 6.1.1.4'
B B 0.0013 0.0007 'International Tables Vol C Tables 4.2.6.8 and 6.1.1.4'
O O 0.0106 0.0060 'International Tables Vol C Tables 4.2.6.8 and 6.1.1.4'
F F 0.0171 0.0103 'International Tables Vol C Tables 4.2.6.8 and 6.1.1.4'
P P 0.1023 0.0942 'International Tables Vol C Tables 4.2.6.8 and 6.1.1.4'
Fe Fe 0.3463 0.8444 'International Tables Vol C Tables 4.2.6.8 and 6.1.1.4'

loop_
_exptl_crystal_face_index_h
_exptl_crystal_face_index_k
_exptl_crystal_face_index_l
_exptl_crystal_face_perp_dist
-1.00 0.00 0.00 0.0150
1.00 0.00 0.00 0.0510
0.00 -1.00 0.00 0.1140
0.00 1.00 0.00 0.0830
0.00 0.00 -1.00 0.1200
0.00 0.00 1.00 0.0870

loop_
_geom_angle_atom_site_label_1
_geom_angle_atom_site_label_2
_geom_angle_atom_site_label_3
_geom_angle
C2 Fe1 C1 92.74(19)
C2 Fe1 C20 84.50(17)
C1 Fe1 C20 174.92(18)
C2 Fe1 O4 85.17(15)
C1 Fe1 O4 89.09(15)
C20 Fe1 O4 94.91(13)
C2 Fe1 P1 91.48(13)
C1 Fe1 P1 90.84(13)
C20 Fe1 P1 84.98(12)
O4 Fe1 P1 176.64(8)
C2 Fe1 P2 163.78(13)
C1 Fe1 P2 96.78(14)
C20 Fe1 P2 86.90(11)
O4 Fe1 P2 81.89(7)
P1 Fe1 P2 101.45(4)
C15 P1 C9 110.23(18)
C15 P1 C3 103.25(19)
C9 P1 C3 105.34(18)
C15 P1 Fe1 104.35(14)
C9 P1 Fe1 119.06(13)
C3 P1 Fe1 113.54(13)
C34 P2 C21 105.49(18)
C34 P2 C27 102.88(18)
C21 P2 C27 103.40(17)
C34 P2 Fe1 115.21(13)
C21 P2 Fe1 119.71(12)
C27 P2 Fe1 108.27(12)
C33 O4 Fe1 138.3(2)
C33 O5 B1 125.6(3)
O5 B1 C40 112.9(3)
O5 B1 C52 106.6(3)
C40 B1 C52 114.3(3)
O5 B1 C46 101.9(3)
C40 B1 C46 105.5(3)
C52 B1 C46 115.1(3)
O1 C1 Fe1 172.9(4)
O2 C2 Fe1 174.8(4)
C8 C3 C4 118.6(4)
C8 C3 P1 118.4(3)
C4 C3 P1 122.7(3)
C3 C4 C5 121.0(5)
C3 C4 H4A 119.5
C5 C4 H4A 119.5
C4 C5 C6 119.3(5)
C4 C5 H5A 120.3
C6 C5 H5A 120.3
C7 C6 C5 120.3(5)
C7 C6 H6A 119.9
C5 C6 H6A 119.9
C6 C7 C8 119.7(5)
C6 C7 H7A 120.1
C8 C7 H7A 120.1
C3 C8 C7 121.0(5)
C3 C8 H8A 119.5
C7 C8 H8A 119.5
C10 C9 C14 118.2(4)
C10 C9 P1 120.3(3)
C14 C9 P1 121.4(3)
C11 C10 C9 122.2(4)
C11 C10 H10A 118.9
C9 C10 H10A 118.9
C10 C11 C12 119.3(4)
C10 C11 H11A 120.4
C12 C11 H11A 120.4
C13 C12 C11 119.5(4)
C13 C12 H12A 120.3
C11 C12 H12A 120.3
C12 C13 C14 121.9(4)
C12 C13 H13B 119.1
C14 C13 H13B 119.1
C13 C14 C9 118.9(4)
C13 C14 H14A 120.5
C9 C14 H14A 120.5
C16 C15 C130 120.8(4)
C16 C15 P1 113.4(3)
C130 C15 P1 125.7(3)
C15 C16 C17 119.6(4)
C15 C16 C20 118.5(4)
C17 C16 C20 121.9(4)
C18 C17 C16 119.9(4)
C18 C17 H17A 120.0
C16 C17 H17A 120.0
C17 C18 C19 120.2(4)
C17 C18 H18A 119.9
C19 C18 H18A 119.9
C130 C19 C18 120.9(4)
C130 C19 H19A 119.6
C18 C19 H19A 119.6
O3 C20 C16 118.2(4)
O3 C20 Fe1 122.9(3)
C16 C20 Fe1 118.7(3)
C26 C21 C22 119.7(3)
C26 C21 P2 122.8(3)
C22 C21 P2 117.5(3)
C23 C22 C21 119.9(4)
C23 C22 H22A 120.0
C21 C22 H22A 120.0
C22 C23 C24 119.6(4)
C22 C23 H23A 120.2
C24 C23 H23A 120.2
C25 C24 C23 120.2(4)
C25 C24 H24A 119.9
C23 C24 H24A 119.9
C24 C25 C26 120.4(4)
C24 C25 H25A 119.8
C26 C25 H25A 119.8
C21 C26 C25 120.2(4)
C21 C26 H26A 119.9
C25 C26 H26A 119.9
C32 C27 C28 117.5(3)
C32 C27 P2 120.3(3)
C28 C27 P2 122.0(3)
C29 C28 C27 120.9(3)
C29 C28 C33 118.3(3)
C27 C28 C33 120.7(3)
C30 C29 C28 119.9(4)
C30 C29 H29A 120.0
C28 C29 H29A 120.0
C29 C30 C31 120.2(4)
C29 C30 H30A 119.9
C31 C30 H30A 119.9
C30 C31 C32 120.5(4)
C30 C31 H31A 119.8
C32 C31 H31A 119.8
C27 C32 C31 120.8(4)
C27 C32 H32A 119.6
C31 C32 H32A 119.6
O4 C33 O5 121.9(3)
O4 C33 C28 124.4(3)
O5 C33 C28 113.6(3)
C39 C34 C35 117.3(4)
C39 C34 P2 123.2(3)
C35 C34 P2 119.5(3)
C34 C35 C36 120.7(5)
C34 C35 H35A 119.7
C36 C35 H35A 119.7
C37 C36 C35 120.7(5)
C37 C36 H36A 119.6
C35 C36 H36A 119.6
C38 C37 C36 118.5(5)
C38 C37 H37A 120.8
C36 C37 H37A 120.8
C37 C38 C39 122.0(5)
C37 C38 H38A 119.0
C39 C38 H38A 119.0
C38 C39 C34 120.9(5)
C38 C39 H39A 119.5
C34 C39 H39A 119.5
C41 C40 C45 113.5(4)
C41 C40 B1 128.2(3)
C45 C40 B1 118.3(4)
F16 C41 C40 120.8(4)
F16 C41 C42 114.4(4)
C40 C41 C42 124.7(4)
F17 C42 C43 120.1(4)
F17 C42 C41 121.2(4)
C43 C42 C41 118.7(5)
F18 C43 C42 119.9(5)
F18 C43 C44 120.4(5)
C42 C43 C44 119.7(5)
F19 C44 C43 120.6(5)
F19 C44 C45 119.6(5)
C43 C44 C45 119.8(4)
F20 C45 C44 117.3(4)
F20 C45 C40 119.0(4)
C44 C45 C40 123.6(4)
C47 C46 C51 112.8(4)
C47 C46 B1 119.9(3)
C51 C46 B1 127.1(4)
F21 C47 C46 119.9(4)
F21 C47 C48 114.7(4)
C46 C47 C48 125.3(4)
F22 C48 C49 119.3(4)
F22 C48 C47 121.4(4)
C49 C48 C47 119.3(4)
F23 C49 C50 120.4(4)
F23 C49 C48 121.3(4)
C50 C49 C48 118.3(4)
F24 C50 C49 120.2(4)
F24 C50 C51 119.4(4)
C49 C50 C51 120.4(4)
F25 C51 C46 120.4(4)
F25 C51 C50 115.8(4)
C46 C51 C50 123.8(4)
C53 C52 C57 113.5(4)
C53 C52 B1 120.6(4)
C57 C52 B1 125.7(4)
F26 C53 C54 115.2(4)
F26 C53 C52 119.6(4)
C54 C53 C52 125.1(4)
F27 C54 C53 121.3(5)
F27 C54 C55 121.2(5)
C53 C54 C55 117.5(5)
C56 C55 F28 121.3(5)
C56 C55 C54 120.6(5)
F28 C55 C54 118.1(5)
F29 C56 C55 119.4(5)
F29 C56 C57 120.8(5)
C55 C56 C57 119.7(5)
F30 C57 C56 115.5(4)
F30 C57 C52 121.1(4)
C56 C57 C52 123.4(5)
C19 C130 C15 118.6(4)
C19 C130 H13A 120.7
C15 C130 H13A 120.7

loop_
_geom_bond_atom_site_label_1
_geom_bond_atom_site_label_2
_geom_bond_distance
Fe1 C2 1.797(4)
Fe1 C1 1.820(4)
Fe1 C20 2.004(4)
Fe1 O4 2.023(3)
Fe1 P1 2.2122(11)
Fe1 P2 2.2964(11)
P1 C15 1.812(4)
P1 C9 1.820(4)
P1 C3 1.825(4)
P2 C34 1.823(4)
P2 C21 1.823(4)
P2 C27 1.833(4)
O1 C1 1.135(4)
O2 C2 1.132(4)
O3 C20 1.222(4)
O4 C33 1.236(4)
O5 C33 1.291(4)
O5 B1 1.531(5)
F16 C41 1.350(4)
F17 C42 1.335(5)
F18 C43 1.348(5)
F19 C44 1.348(5)
F20 C45 1.344(5)
F21 C47 1.365(4)
F22 C48 1.344(5)
F23 C49 1.335(5)
F24 C50 1.352(5)
F25 C51 1.351(4)
F26 C53 1.352(5)
F27 C54 1.345(5)
F28 C55 1.364(5)
F29 C56 1.338(5)
F30 C57 1.342(5)
B1 C40 1.632(6)
B1 C52 1.639(6)
B1 C46 1.651(6)
C3 C8 1.379(6)
C3 C4 1.382(6)
C4 C5 1.382(6)
C4 H4A 0.9500
C5 C6 1.391(7)
C5 H5A 0.9500
C6 C7 1.365(7)
C6 H6A 0.9500
C7 C8 1.389(6)
C7 H7A 0.9500
C8 H8A 0.9500
C9 C10 1.380(5)
C9 C14 1.406(5)
C10 C11 1.379(5)
C10 H10A 0.9500
C11 C12 1.389(6)
C11 H11A 0.9500
C12 C13 1.361(6)
C12 H12A 0.9500
C13 C14 1.395(5)
C13 H13B 0.9500
C14 H14A 0.9500
C15 C16 1.388(5)
C15 C130 1.400(5)
C16 C17 1.396(5)
C16 C20 1.517(5)
C17 C18 1.374(6)
C17 H17A 0.9500
C18 C19 1.393(6)
C18 H18A 0.9500
C19 C130 1.381(6)
C19 H19A 0.9500
C21 C26 1.373(5)
C21 C22 1.402(5)
C22 C23 1.382(5)
C22 H22A 0.9500
C23 C24 1.387(5)
C23 H23A 0.9500
C24 C25 1.376(6)
C24 H24A 0.9500
C25 C26 1.380(5)
C25 H25A 0.9500
C26 H26A 0.9500
C27 C32 1.385(5)
C27 C28 1.408(5)
C28 C29 1.384(5)
C28 C33 1.487(5)
C29 C30 1.368(5)
C29 H29A 0.9500
C30 C31 1.370(5)
C30 H30A 0.9500
C31 C32 1.386(5)
C31 H31A 0.9500
C32 H32A 0.9500
C34 C39 1.391(6)
C34 C35 1.393(5)
C35 C36 1.400(6)
C35 H35A 0.9500
C36 C37 1.388(7)
C36 H36A 0.9500
C37 C38 1.346(7)
C37 H37A 0.9500
C38 C39 1.391(6)
C38 H38A 0.9500
C39 H39A 0.9500
C40 C41 1.382(5)
C40 C45 1.385(5)
C41 C42 1.384(5)
C42 C43 1.359(6)
C43 C44 1.369(6)
C44 C45 1.378(6)
C46 C47 1.374(5)
C46 C51 1.377(5)
C47 C48 1.383(5)
C48 C49 1.369(6)
C49 C50 1.356(6)
C50 C51 1.397(6)
C52 C53 1.386(6)
C52 C57 1.392(6)
C53 C54 1.376(6)
C54 C55 1.386(7)
C55 C56 1.347(7)
C56 C57 1.382(6)
C130 H13A 0.9500

loop_
_platon_squeeze_void_nr
_platon_squeeze_void_average_x
_platon_squeeze_void_average_y
_platon_squeeze_void_average_z
_platon_squeeze_void_volume
_platon_squeeze_void_count_electrons
_platon_squeeze_void_content
1 0.233 0.250 0.761 824 281 ' '
2 -0.233 0.750 0.724 824 287 ' '
